data_4034561
loop_
_publ_author_name
'Daniels, Mathias'
'de Jong, Flip'
'Vandermeeren, Tom'
'Van Meervelt, Luc'
'Van der Auweraer, Mark'
'Dehaen, Wim'

_publ_section_title
;
 Bay-Substituted Thiaza[5]helicenes: Synthesis and Implications on
 Structural and Spectroscopic Properties.
;
_journal_issue 21
_journal_name_full 'The Journal of organic chemistry'
_journal_page_first 13528
_journal_page_last 13539
_journal_paper_doi 10.1021/acs.joc.9b01793
_journal_volume 84
_journal_year 2019
_chemical_formula_moiety 'C25 H17 N O2 S'
_chemical_formula_sum 'C25 H17 N O2 S'
_chemical_formula_weight 395.45
_space_group_crystal_system orthorhombic
_space_group_IT_number 29
_space_group_name_Hall 'P 2c -2ac'
_space_group_name_H-M_alt 'P c a 21'
_atom_sites_solution_hydrogens geom
_atom_sites_solution_primary direct
_audit_creation_date 2018-09-07
_audit_creation_method
;
Olex2 1.2
(compiled 2018.05.29 svn.r3510 for OlexSys, GUI svn.r5506)
;
_cell_angle_alpha 90
_cell_angle_beta 90
_cell_angle_gamma 90
_cell_formula_units_Z 8
_cell_length_a 15.0652(3)
_cell_length_b 12.5113(3)
_cell_length_c 19.6794(5)
_cell_measurement_reflns_used 7296
_cell_measurement_temperature 293.60(19)
_cell_measurement_theta_max 27.2150
_cell_measurement_theta_min 2.9320
_cell_volume 3709.28(15)
_computing_cell_refinement 'CrysAlisPro 1.171.39.46 (Rigaku OD, 2018)'
_computing_data_collection 'CrysAlisPro 1.171.39.46 (Rigaku OD, 2018)'
_computing_data_reduction 'CrysAlisPro 1.171.39.46 (Rigaku OD, 2018)'
_computing_molecular_graphics 'Olex2 (Dolomanov et al., 2009)'
_computing_publication_material 'Olex2 (Dolomanov et al., 2009)'
_computing_structure_refinement 'ShelXL (Sheldrick, 2015)'
_computing_structure_solution 'XS (Sheldrick, 2008)'
_diffrn_ambient_environment air
_diffrn_ambient_temperature 293.60(19)
_diffrn_detector 'CCD plate'
_diffrn_detector_area_resol_mean 15.9631
_diffrn_detector_type Eos
_diffrn_measured_fraction_theta_full 0.999
_diffrn_measured_fraction_theta_max 0.999
_diffrn_measurement_details
;
List of Runs (angles in degrees, time in seconds):

  # Type    Start    End  Width  t~exp~   \w     \q     \k     \f   Frames
--------------------------------------------------------------------------
  1  \w    -50.00  39.00   1.00   45.00    --   18.79 -57.00-150.00   89
  2  \w    -25.00  92.00   1.00   45.00    --   18.79  19.00   0.00  117
  3  \w    -54.00  32.00   1.00   45.00    --   18.79 -38.00 -30.00   86
;
_diffrn_measurement_device 'four-circle diffractometer'
_diffrn_measurement_device_type 'SuperNova, Single source at offset/far, Eos'
_diffrn_measurement_method '\w scans'
_diffrn_orient_matrix_type 'CrysAlisPro convention (1999,Acta A55,543-557)'
_diffrn_orient_matrix_UB_11 -0.0094284000
_diffrn_orient_matrix_UB_12 0.0543451000
_diffrn_orient_matrix_UB_13 0.0072080000
_diffrn_orient_matrix_UB_21 -0.0121466000
_diffrn_orient_matrix_UB_22 -0.0141179000
_diffrn_orient_matrix_UB_23 0.0336501000
_diffrn_orient_matrix_UB_31 0.0445340000
_diffrn_orient_matrix_UB_32 0.0077027000
_diffrn_orient_matrix_UB_33 0.0106711000
_diffrn_radiation_monochromator mirror
_diffrn_radiation_probe x-ray
_diffrn_radiation_type MoK\a
_diffrn_radiation_wavelength 0.71073
_diffrn_reflns_av_R_equivalents 0.0428
_diffrn_reflns_av_unetI/netI 0.0438
_diffrn_reflns_Laue_measured_fraction_full 0.999
_diffrn_reflns_Laue_measured_fraction_max 0.999
_diffrn_reflns_limit_h_max 18
_diffrn_reflns_limit_h_min -17
_diffrn_reflns_limit_k_max 15
_diffrn_reflns_limit_k_min -15
_diffrn_reflns_limit_l_max 24
_diffrn_reflns_limit_l_min -23
_diffrn_reflns_number 20366
_diffrn_reflns_point_group_measured_fraction_full 0.977
_diffrn_reflns_point_group_measured_fraction_max 0.970
_diffrn_reflns_theta_full 25.242
_diffrn_reflns_theta_max 26.372
_diffrn_reflns_theta_min 2.633
_diffrn_source 'micro-focus sealed X-ray tube'
_diffrn_source_type 'SuperNova (Mo) X-ray Source'
_exptl_absorpt_coefficient_mu 0.197
_exptl_absorpt_correction_T_max 1.00000
_exptl_absorpt_correction_T_min 0.65324
_exptl_absorpt_correction_type multi-scan
_exptl_absorpt_process_details
;
CrysAlisPro 1.171.39.46 (Rigaku Oxford Diffraction, 2018)
Empirical absorption correction using spherical harmonics,
 implemented in SCALE3 ABSPACK scaling algorithm.
;
_exptl_crystal_colour yellow
_exptl_crystal_colour_primary yellow
_exptl_crystal_density_diffrn 1.416
_exptl_crystal_density_method 'not measured'
_exptl_crystal_description block
_exptl_crystal_F_000 1648
_exptl_crystal_size_max 0.3
_exptl_crystal_size_mid 0.2
_exptl_crystal_size_min 0.15
_refine_diff_density_max 0.264
_refine_diff_density_min -0.246
_refine_diff_density_rms 0.043
_refine_ls_abs_structure_details
;
 Flack x determined using 2173 quotients [(I+)-(I-)]/[(I+)+(I-)]
 (Parsons, Flack and Wagner, Acta Cryst. B69 (2013) 249-259).
;
_refine_ls_abs_structure_Flack 0.00(5)
_refine_ls_extinction_method none
_refine_ls_goodness_of_fit_ref 1.047
_refine_ls_hydrogen_treatment constr
_refine_ls_matrix_type full
_refine_ls_number_parameters 527
_refine_ls_number_reflns 7367
_refine_ls_number_restraints 1
_refine_ls_restrained_S_all 1.047
_refine_ls_R_factor_all 0.0646
_refine_ls_R_factor_gt 0.0521
_refine_ls_shift/su_max 0.000
_refine_ls_shift/su_mean 0.000
_refine_ls_structure_factor_coef Fsqd
_refine_ls_weighting_details 'w=1/[\s^2^(Fo^2^)+(0.0588P)^2^+0.6329P] where P=(Fo^2^+2Fc^2^)/3'
_refine_ls_weighting_scheme calc
_refine_ls_wR_factor_gt 0.1187
_refine_ls_wR_factor_ref 0.1307
_reflns_Friedel_coverage 0.884
_reflns_Friedel_fraction_full 0.955
_reflns_Friedel_fraction_max 0.940
_reflns_number_gt 6119
_reflns_number_total 7367
_reflns_threshold_expression 'I > 2\s(I)'
_cod_data_source_file jo9b01793_si_002.cif
_cod_data_source_block 10d
_cod_original_cell_volume 3709.27(15)
_cod_database_code 4034561
_publcif_datablock.id {41bac2c1-e560-4de5-ad14-4369712dcf9b}

_shelx_shelxl_version_number 2016/4
_chemical_oxdiff_formula 'C25 H17 N1 O2 S1'
_chemical_oxdiff_usercomment MD0199
_shelx_space_group_comment
;
The symmetry employed for this shelxl refinement is uniquely defined
by the following loop, which should always be used as a source of
symmetry information in preference to the above space-group names.
They are only intended as comments.
;
_shelx_estimated_absorpt_t_max 0.971
_shelx_estimated_absorpt_t_min 0.943
_reflns_odcompleteness_completeness 99.81
_reflns_odcompleteness_iscentric 1
_reflns_odcompleteness_theta 26.32
_olex2_refinement_description
;
1. Fixed Uiso
 At 1.2 times of:
  All C(H) groups, All C(H,H) groups
 At 1.5 times of:
  All C(H,H,H) groups, All O(H) groups
2.a Secondary CH2 refined with riding coordinates:
 C25(H25A,H25B), C54(H54A,H54B)
2.b Aromatic/amide H refined with riding coordinates:
 C4(H4), C5(H5), C6(H6), C7(H7), C12(H12), C13(H13), C14(H14), C20(H20),
 C21(H21), C22(H22), C23(H23), C33(H33), C34(H34), C35(H35), C36(H36), C41(H41),
  C42(H42), C43(H43), C49(H49), C50(H50), C51(H51), C52(H52)
2.c Idealised Me refined as rotating group:
 C26(H26A,H26B,H26C), C55(H55A,H55B,H55C)
2.d Idealised tetrahedral OH refined as rotating group:
 O29(H29), O58(H58)
;
_olex2_submission_special_instructions 'No special instructions were received'
_oxdiff_exptl_absorpt_empirical_details
;
Empirical correction (ABSPACK) includes:
- Absorption correction using spherical harmonics
- Frame scaling
;
_oxdiff_exptl_absorpt_empirical_full_max 1.510
_oxdiff_exptl_absorpt_empirical_full_min 0.709

loop_
_space_group_symop_operation_xyz
'x, y, z'
'-x, -y, z+1/2'
'-x+1/2, y, z+1/2'
'x+1/2, -y, z'

loop_
_atom_site_label
_atom_site_type_symbol
_atom_site_fract_x
_atom_site_fract_y
_atom_site_fract_z
_atom_site_U_iso_or_equiv
_atom_site_adp_type
_atom_site_occupancy
_atom_site_site_symmetry_order
_atom_site_calc_flag
_atom_site_refinement_flags_posn
S1 S 0.15591(8) -0.04236(10) 0.57194(7) 0.0527(3) Uani 1 1 d .
C2 C 0.2323(3) 0.0559(3) 0.5467(2) 0.0431(11) Uani 1 1 d .
C3 C 0.2159(3) 0.1682(3) 0.5552(2) 0.0437(10) Uani 1 1 d .
C4 C 0.1377(3) 0.2077(4) 0.5837(3) 0.0542(13) Uani 1 1 d .
H4 H 0.091427 0.160411 0.592442 0.065 Uiso 1 1 calc R
C5 C 0.1264(3) 0.3139(4) 0.5994(3) 0.0597(13) Uani 1 1 d .
H5 H 0.073686 0.337974 0.618627 0.072 Uiso 1 1 calc R
C6 C 0.1948(3) 0.3842(4) 0.5860(3) 0.0633(15) Uani 1 1 d .
H6 H 0.188129 0.456027 0.597051 0.076 Uiso 1 1 calc R
C7 C 0.2728(3) 0.3500(4) 0.5566(3) 0.0578(14) Uani 1 1 d .
H7 H 0.317918 0.399105 0.548452 0.069 Uiso 1 1 calc R
C8 C 0.2856(3) 0.2412(3) 0.5383(2) 0.0417(10) Uani 1 1 d .
C9 C 0.3638(3) 0.1976(3) 0.5064(2) 0.0406(10) Uani 1 1 d .
N10 N 0.4363(3) 0.2515(3) 0.4796(2) 0.0460(9) Uani 1 1 d .
C11 C 0.4939(3) 0.1770(3) 0.4512(2) 0.0413(10) Uani 1 1 d .
C12 C 0.5760(3) 0.1951(4) 0.4214(3) 0.0505(12) Uani 1 1 d .
H12 H 0.599905 0.263599 0.419856 0.061 Uiso 1 1 calc R
C13 C 0.6210(3) 0.1103(4) 0.3944(3) 0.0565(13) Uani 1 1 d .
H13 H 0.677692 0.120027 0.376856 0.068 Uiso 1 1 calc R
C14 C 0.5815(3) 0.0080(4) 0.3932(3) 0.0513(12) Uani 1 1 d .
H14 H 0.611693 -0.048425 0.372863 0.062 Uiso 1 1 calc R
C15 C 0.4995(3) -0.0100(3) 0.4213(2) 0.0412(10) Uani 1 1 d .
C16 C 0.4553(3) 0.0740(3) 0.4567(2) 0.0395(10) Uani 1 1 d .
C17 C 0.3755(3) 0.0868(3) 0.4956(2) 0.0378(10) Uani 1 1 d .
C18 C 0.3108(3) 0.0145(3) 0.5235(2) 0.0396(10) Uani 1 1 d .
C19 C 0.3153(3) -0.1008(3) 0.5343(2) 0.0416(10) Uani 1 1 d .
C20 C 0.3888(3) -0.1702(4) 0.5317(3) 0.0490(11) Uani 1 1 d .
H20 H 0.445095 -0.143666 0.522194 0.059 Uiso 1 1 calc R
C21 C 0.3764(4) -0.2788(4) 0.5436(3) 0.0594(14) Uani 1 1 d .
H21 H 0.424861 -0.324718 0.541580 0.071 Uiso 1 1 calc R
C22 C 0.2940(4) -0.3194(4) 0.5582(3) 0.0654(14) Uani 1 1 d .
H22 H 0.286573 -0.392806 0.562923 0.079 Uiso 1 1 calc R
C23 C 0.2222(4) -0.2524(4) 0.5658(3) 0.0597(13) Uani 1 1 d .
H23 H 0.166883 -0.279845 0.577407 0.072 Uiso 1 1 calc R
C24 C 0.2337(3) -0.1417(3) 0.5559(2) 0.0476(11) Uani 1 1 d .
C25 C 0.4482(3) 0.3670(3) 0.4675(3) 0.0519(12) Uani 1 1 d .
H25A H 0.390265 0.400320 0.463566 0.062 Uiso 1 1 calc R
H25B H 0.479014 0.377099 0.424747 0.062 Uiso 1 1 calc R
C26 C 0.5001(4) 0.4226(4) 0.5236(3) 0.0596(13) Uani 1 1 d .
H26A H 0.470310 0.412403 0.566267 0.089 Uiso 1 1 calc GR
H26B H 0.503938 0.497663 0.513874 0.089 Uiso 1 1 calc GR
H26C H 0.558730 0.392899 0.526136 0.089 Uiso 1 1 calc GR
C27 C 0.4533(3) -0.1102(3) 0.4003(2) 0.0434(10) Uani 1 1 d .
O28 O 0.3725(2) -0.1085(2) 0.38676(18) 0.0488(8) Uani 1 1 d .
O29 O 0.5028(2) -0.1944(2) 0.3945(2) 0.0570(9) Uani 1 1 d .
H29 H 0.471765 -0.246179 0.385064 0.085 Uiso 1 1 calc GR
S30 S 0.62883(8) 0.51046(10) 0.20873(7) 0.0546(3) Uani 1 1 d .
C31 C 0.5483(3) 0.4232(3) 0.2410(2) 0.0421(10) Uani 1 1 d .
C32 C 0.5588(3) 0.3094(3) 0.2405(2) 0.0434(10) Uani 1 1 d .
C33 C 0.6386(3) 0.2608(4) 0.2193(3) 0.0517(12) Uani 1 1 d .
H33 H 0.688228 0.303346 0.211512 0.062 Uiso 1 1 calc R
C34 C 0.6451(3) 0.1536(4) 0.2099(3) 0.0571(13) Uani 1 1 d .
H34 H 0.698674 0.123083 0.196744 0.068 Uiso 1 1 calc R
C35 C 0.5708(3) 0.0901(4) 0.2200(3) 0.0628(14) Uani 1 1 d .
H35 H 0.574320 0.017169 0.211188 0.075 Uiso 1 1 calc R
C36 C 0.4924(3) 0.1326(4) 0.2427(3) 0.0586(14) Uani 1 1 d .
H36 H 0.443801 0.088029 0.249429 0.070 Uiso 1 1 calc R
C37 C 0.4841(3) 0.2439(3) 0.2562(2) 0.0432(10) Uani 1 1 d .
C38 C 0.4075(3) 0.2971(3) 0.2832(2) 0.0405(10) Uani 1 1 d .
N39 N 0.3324(2) 0.2523(3) 0.3108(2) 0.0458(9) Uani 1 1 d .
C40 C 0.2777(3) 0.3333(3) 0.3353(3) 0.0459(11) Uani 1 1 d .
C41 C 0.1964(3) 0.3226(4) 0.3669(3) 0.0577(13) Uani 1 1 d .
H41 H 0.169384 0.256128 0.371033 0.069 Uiso 1 1 calc R
C42 C 0.1564(3) 0.4136(4) 0.3922(3) 0.0606(14) Uani 1 1 d .
H42 H 0.100079 0.409648 0.411417 0.073 Uiso 1 1 calc R
C43 C 0.2007(3) 0.5117(4) 0.3889(3) 0.0581(14) Uani 1 1 d .
H43 H 0.173733 0.571680 0.407722 0.070 Uiso 1 1 calc R
C44 C 0.2825(3) 0.5230(3) 0.3590(3) 0.0458(11) Uani 1 1 d .
C45 C 0.3216(3) 0.4323(3) 0.3262(2) 0.0399(10) Uani 1 1 d .
C46 C 0.4018(3) 0.4098(3) 0.2887(2) 0.0402(10) Uani 1 1 d .
C47 C 0.4705(3) 0.4737(3) 0.2584(2) 0.0396(9) Uani 1 1 d .
C48 C 0.4711(3) 0.5855(3) 0.2371(2) 0.0442(10) Uani 1 1 d .
C49 C 0.4009(4) 0.6588(4) 0.2329(3) 0.0550(12) Uani 1 1 d .
H49 H 0.344146 0.638649 0.246308 0.066 Uiso 1 1 calc R
C50 C 0.4159(4) 0.7608(4) 0.2088(3) 0.0678(16) Uani 1 1 d .
H50 H 0.369280 0.809452 0.206971 0.081 Uiso 1 1 calc R
C51 C 0.5002(5) 0.7914(4) 0.1872(3) 0.0749(18) Uani 1 1 d .
H51 H 0.509566 0.860853 0.171905 0.090 Uiso 1 1 calc R
C52 C 0.5695(4) 0.7205(4) 0.1882(3) 0.0629(15) Uani 1 1 d .
H52 H 0.625568 0.740803 0.173283 0.076 Uiso 1 1 calc R
C53 C 0.5539(3) 0.6157(4) 0.2125(3) 0.0493(11) Uani 1 1 d .
C54 C 0.3105(3) 0.1390(3) 0.3225(3) 0.0517(12) Uani 1 1 d .
H54A H 0.274773 0.133235 0.363317 0.062 Uiso 1 1 calc R
H54B H 0.364919 0.099348 0.329879 0.062 Uiso 1 1 calc R
C55 C 0.2607(4) 0.0897(4) 0.2641(3) 0.0681(15) Uani 1 1 d .
H55A H 0.248454 0.016027 0.274077 0.102 Uiso 1 1 calc GR
H55B H 0.296052 0.094182 0.223587 0.102 Uiso 1 1 calc GR
H55C H 0.205874 0.127275 0.257313 0.102 Uiso 1 1 calc GR
C56 C 0.3324(3) 0.6236(3) 0.3718(3) 0.0454(11) Uani 1 1 d .
O57 O 0.4140(2) 0.6218(2) 0.38202(18) 0.0495(8) Uani 1 1 d .
O58 O 0.2847(2) 0.7093(2) 0.3729(2) 0.0623(10) Uani 1 1 d .
H58 H 0.317258 0.761732 0.374806 0.093 Uiso 1 1 calc GR

loop_
_atom_site_aniso_label
_atom_site_aniso_U_11
_atom_site_aniso_U_22
_atom_site_aniso_U_33
_atom_site_aniso_U_23
_atom_site_aniso_U_13
_atom_site_aniso_U_12
S1 0.0490(7) 0.0458(6) 0.0634(7) -0.0005(6) 0.0071(6) -0.0110(5)
C2 0.045(3) 0.039(2) 0.045(2) 0.002(2) -0.001(2) -0.0065(19)
C3 0.048(2) 0.037(2) 0.046(3) -0.003(2) 0.000(2) 0.0010(19)
C4 0.048(3) 0.047(3) 0.067(3) -0.003(3) 0.001(3) 0.002(2)
C5 0.055(3) 0.053(3) 0.070(3) -0.006(3) 0.004(3) 0.015(2)
C6 0.065(3) 0.039(3) 0.086(4) -0.008(3) 0.007(3) 0.009(2)
C7 0.058(3) 0.033(2) 0.082(4) -0.007(3) 0.003(3) 0.001(2)
C8 0.044(2) 0.031(2) 0.050(3) -0.002(2) -0.004(2) -0.0011(17)
C9 0.045(2) 0.030(2) 0.047(2) -0.0014(19) -0.003(2) -0.0053(18)
N10 0.052(2) 0.0238(17) 0.062(2) -0.0004(17) 0.0021(19) -0.0064(16)
C11 0.043(2) 0.030(2) 0.050(3) 0.000(2) -0.002(2) -0.0067(18)
C12 0.055(3) 0.039(2) 0.057(3) 0.000(2) 0.004(2) -0.017(2)
C13 0.052(3) 0.049(3) 0.069(3) -0.003(3) 0.013(3) -0.012(2)
C14 0.049(3) 0.044(2) 0.060(3) -0.006(2) 0.011(2) -0.003(2)
C15 0.043(2) 0.032(2) 0.048(2) -0.0027(19) -0.002(2) -0.0040(17)
C16 0.045(2) 0.028(2) 0.045(2) 0.0002(19) -0.006(2) -0.0026(18)
C17 0.040(2) 0.031(2) 0.043(2) -0.0018(19) -0.0040(19) -0.0035(17)
C18 0.044(2) 0.031(2) 0.044(2) -0.0021(19) -0.002(2) -0.0039(18)
C19 0.049(3) 0.032(2) 0.044(2) 0.002(2) -0.002(2) -0.0058(18)
C20 0.056(3) 0.036(2) 0.055(3) 0.002(2) 0.000(2) 0.000(2)
C21 0.085(4) 0.033(2) 0.060(3) 0.003(2) 0.001(3) 0.003(2)
C22 0.095(4) 0.034(2) 0.067(3) 0.004(2) 0.008(3) -0.007(3)
C23 0.075(3) 0.042(2) 0.062(3) 0.001(3) 0.001(3) -0.020(2)
C24 0.058(3) 0.038(2) 0.047(3) -0.001(2) -0.002(2) -0.009(2)
C25 0.068(3) 0.025(2) 0.063(3) 0.006(2) 0.003(3) -0.006(2)
C26 0.069(3) 0.037(2) 0.073(3) -0.006(3) -0.005(3) -0.010(2)
C27 0.048(3) 0.032(2) 0.051(3) -0.002(2) 0.005(2) 0.0011(18)
O28 0.0476(18) 0.0361(15) 0.063(2) -0.0041(15) -0.0028(16) 0.0005(13)
O29 0.0481(18) 0.0347(17) 0.088(3) -0.0125(18) 0.0048(19) 0.0022(14)
S30 0.0560(7) 0.0456(6) 0.0622(7) 0.0003(6) 0.0067(6) -0.0104(5)
C31 0.043(2) 0.035(2) 0.048(2) 0.000(2) -0.005(2) -0.0034(18)
C32 0.044(2) 0.039(2) 0.047(2) -0.001(2) -0.004(2) 0.0045(18)
C33 0.053(3) 0.047(3) 0.056(3) 0.006(2) 0.002(2) 0.005(2)
C34 0.055(3) 0.052(3) 0.064(3) 0.000(3) 0.007(3) 0.015(2)
C35 0.072(3) 0.035(2) 0.081(4) -0.009(3) -0.006(3) 0.014(2)
C36 0.057(3) 0.032(2) 0.087(4) -0.010(3) -0.008(3) 0.004(2)
C37 0.044(2) 0.033(2) 0.053(3) -0.002(2) -0.011(2) 0.0045(18)
C38 0.042(2) 0.0292(19) 0.050(3) -0.002(2) -0.007(2) -0.0016(18)
N39 0.045(2) 0.0238(16) 0.069(3) -0.0018(18) -0.0012(19) -0.0019(15)
C40 0.045(3) 0.033(2) 0.060(3) -0.004(2) -0.005(2) -0.0045(18)
C41 0.050(3) 0.047(3) 0.076(4) -0.007(3) 0.001(3) -0.012(2)
C42 0.048(3) 0.055(3) 0.078(4) -0.009(3) 0.015(3) -0.006(2)
C43 0.048(3) 0.045(3) 0.081(4) -0.013(3) 0.004(3) 0.002(2)
C44 0.044(3) 0.034(2) 0.059(3) -0.007(2) -0.005(2) 0.0014(18)
C45 0.038(2) 0.0282(19) 0.053(3) -0.0021(19) -0.005(2) 0.0002(17)
C46 0.039(2) 0.0298(19) 0.052(3) -0.0041(19) -0.009(2) 0.0003(17)
C47 0.043(2) 0.0312(19) 0.045(2) -0.0023(18) -0.007(2) -0.0048(17)
C48 0.055(3) 0.032(2) 0.046(2) -0.005(2) -0.006(2) -0.0046(19)
C49 0.069(3) 0.038(2) 0.059(3) 0.002(2) -0.017(3) 0.003(2)
C50 0.097(4) 0.033(2) 0.074(4) 0.002(3) -0.022(4) 0.002(3)
C51 0.118(5) 0.028(2) 0.079(4) 0.006(3) -0.017(4) -0.013(3)
C52 0.085(4) 0.041(3) 0.063(3) 0.000(3) 0.000(3) -0.022(3)
C53 0.065(3) 0.036(2) 0.047(3) -0.003(2) -0.007(2) -0.011(2)
C54 0.065(3) 0.027(2) 0.063(3) 0.003(2) 0.000(2) -0.009(2)
C55 0.077(4) 0.047(3) 0.080(4) -0.013(3) -0.005(3) -0.015(3)
C56 0.045(3) 0.032(2) 0.059(3) -0.008(2) 0.000(2) 0.0023(18)
O57 0.0460(18) 0.0361(16) 0.066(2) -0.0098(15) -0.0090(16) 0.0012(13)
O58 0.0519(19) 0.0320(16) 0.103(3) -0.013(2) -0.008(2) 0.0049(14)

loop_
_atom_type_symbol
_atom_type_description
_atom_type_scat_dispersion_real
_atom_type_scat_dispersion_imag
_atom_type_scat_source
C C 0.0033 0.0016 'International Tables Vol C Tables 4.2.6.8 and 6.1.1.4'
H H 0.0000 0.0000 'International Tables Vol C Tables 4.2.6.8 and 6.1.1.4'
N N 0.0061 0.0033 'International Tables Vol C Tables 4.2.6.8 and 6.1.1.4'
O O 0.0106 0.0060 'International Tables Vol C Tables 4.2.6.8 and 6.1.1.4'
S S 0.1246 0.1234 'International Tables Vol C Tables 4.2.6.8 and 6.1.1.4'

loop_
_geom_angle_atom_site_label_1
_geom_angle_atom_site_label_2
_geom_angle_atom_site_label_3
_geom_angle
C24 S1 C2 90.4(2)
C3 C2 S1 122.6(3)
C18 C2 S1 113.3(3)
C18 C2 C3 123.9(4)
C4 C3 C2 122.6(4)
C4 C3 C8 119.1(4)
C8 C3 C2 118.1(4)
C3 C4 H4 118.8
C5 C4 C3 122.5(5)
C5 C4 H4 118.8
C4 C5 H5 120.6
C4 C5 C6 118.8(5)
C6 C5 H5 120.6
C5 C6 H6 119.4
C7 C6 C5 121.3(5)
C7 C6 H6 119.4
C6 C7 H7 119.4
C6 C7 C8 121.3(5)
C8 C7 H7 119.4
C3 C8 C9 117.3(4)
C7 C8 C3 116.9(4)
C7 C8 C9 125.7(4)
N10 C9 C8 128.7(4)
N10 C9 C17 108.7(4)
C17 C9 C8 122.6(4)
C9 N10 C11 108.6(3)
C9 N10 C25 129.2(4)
C11 N10 C25 121.1(4)
N10 C11 C16 108.9(4)
C12 C11 N10 128.1(4)
C12 C11 C16 123.1(4)
C11 C12 H12 120.7
C13 C12 C11 118.7(4)
C13 C12 H12 120.7
C12 C13 H13 119.9
C12 C13 C14 120.1(4)
C14 C13 H13 119.9
C13 C14 H14 119.3
C15 C14 C13 121.4(5)
C15 C14 H14 119.3
C14 C15 C16 119.8(4)
C14 C15 C27 116.5(4)
C16 C15 C27 122.4(4)
C11 C16 C15 116.2(4)
C11 C16 C17 106.5(4)
C15 C16 C17 137.2(4)
C9 C17 C16 107.1(4)
C9 C17 C18 118.3(4)
C16 C17 C18 134.6(4)
C2 C18 C17 118.3(4)
C2 C18 C19 111.4(4)
C17 C18 C19 130.2(4)
C20 C19 C18 129.8(4)
C24 C19 C18 111.4(4)
C24 C19 C20 118.5(4)
C19 C20 H20 120.3
C21 C20 C19 119.4(5)
C21 C20 H20 120.3
C20 C21 H21 119.4
C22 C21 C20 121.2(5)
C22 C21 H21 119.4
C21 C22 H22 119.7
C21 C22 C23 120.6(5)
C23 C22 H22 119.7
C22 C23 H23 120.4
C22 C23 C24 119.1(5)
C24 C23 H23 120.4
C19 C24 S1 112.8(3)
C19 C24 C23 120.6(4)
C23 C24 S1 126.5(4)
N10 C25 H25A 108.9
N10 C25 H25B 108.9
N10 C25 C26 113.2(4)
H25A C25 H25B 107.8
C26 C25 H25A 108.9
C26 C25 H25B 108.9
C25 C26 H26A 109.5
C25 C26 H26B 109.5
C25 C26 H26C 109.5
H26A C26 H26B 109.5
H26A C26 H26C 109.5
H26B C26 H26C 109.5
O28 C27 C15 120.1(4)
O28 C27 O29 123.9(4)
O29 C27 C15 116.0(4)
C27 O29 H29 109.5
C53 S30 C31 90.4(2)
C32 C31 S30 122.7(3)
C47 C31 S30 113.2(3)
C47 C31 C32 123.5(4)
C33 C32 C31 121.6(4)
C33 C32 C37 119.3(4)
C37 C32 C31 118.9(4)
C32 C33 H33 119.1
C34 C33 C32 121.8(5)
C34 C33 H33 119.1
C33 C34 H34 120.3
C33 C34 C35 119.3(5)
C35 C34 H34 120.3
C34 C35 H35 119.3
C36 C35 C34 121.3(5)
C36 C35 H35 119.3
C35 C36 H36 119.5
C35 C36 C37 121.1(5)
C37 C36 H36 119.5
C32 C37 C38 116.7(4)
C36 C37 C32 117.0(4)
C36 C37 C38 126.4(4)
N39 C38 C37 128.3(4)
N39 C38 C46 109.0(4)
C46 C38 C37 122.5(4)
C38 N39 C40 109.1(3)
C38 N39 C54 129.7(4)
C40 N39 C54 120.8(4)
N39 C40 C45 108.4(4)
C41 C40 N39 127.7(4)
C41 C40 C45 123.8(4)
C40 C41 H41 121.0
C40 C41 C42 118.1(5)
C42 C41 H41 121.0
C41 C42 H42 120.1
C41 C42 C43 119.9(5)
C43 C42 H42 120.1
C42 C43 H43 118.7
C44 C43 C42 122.6(5)
C44 C43 H43 118.7
C43 C44 C45 118.8(4)
C43 C44 C56 117.8(4)
C45 C44 C56 122.6(4)
C40 C45 C44 116.4(4)
C40 C45 C46 106.6(4)
C44 C45 C46 136.8(4)
C38 C46 C45 106.5(4)
C38 C46 C47 118.6(4)
C47 C46 C45 134.9(4)
C31 C47 C46 117.4(4)
C31 C47 C48 111.3(4)
C46 C47 C48 131.1(4)
C49 C48 C47 129.7(4)
C53 C48 C47 111.5(4)
C53 C48 C49 118.5(4)
C48 C49 H49 119.9
C50 C49 C48 120.1(5)
C50 C49 H49 119.9
C49 C50 H50 119.7
C49 C50 C51 120.6(5)
C51 C50 H50 119.7
C50 C51 H51 119.6
C52 C51 C50 120.8(5)
C52 C51 H51 119.6
C51 C52 H52 120.7
C51 C52 C53 118.6(5)
C53 C52 H52 120.7
C48 C53 S30 113.1(3)
C48 C53 C52 121.3(5)
C52 C53 S30 125.5(4)
N39 C54 H54A 109.0
N39 C54 H54B 109.0
N39 C54 C55 112.8(4)
H54A C54 H54B 107.8
C55 C54 H54A 109.0
C55 C54 H54B 109.0
C54 C55 H55A 109.5
C54 C55 H55B 109.5
C54 C55 H55C 109.5
H55A C55 H55B 109.5
H55A C55 H55C 109.5
H55B C55 H55C 109.5
O57 C56 C44 120.7(4)
O57 C56 O58 124.1(4)
O58 C56 C44 115.2(4)
C56 O58 H58 109.5

loop_
_geom_bond_atom_site_label_1
_geom_bond_atom_site_label_2
_geom_bond_distance
S1 C2 1.756(4)
S1 C24 1.737(5)
C2 C3 1.437(6)
C2 C18 1.369(6)
C3 C4 1.395(6)
C3 C8 1.432(6)
C4 H4 0.9300
C4 C5 1.375(7)
C5 H5 0.9300
C5 C6 1.380(7)
C6 H6 0.9300
C6 C7 1.378(7)
C7 H7 0.9300
C7 C8 1.421(6)
C8 C9 1.441(6)
C9 N10 1.389(6)
C9 C17 1.415(6)
N10 C11 1.390(6)
N10 C25 1.476(5)
C11 C12 1.387(6)
C11 C16 1.417(5)
C12 H12 0.9300
C12 C13 1.366(7)
C13 H13 0.9300
C13 C14 1.412(7)
C14 H14 0.9300
C14 C15 1.371(6)
C15 C16 1.426(6)
C15 C27 1.493(6)
C16 C17 1.435(6)
C17 C18 1.438(6)
C18 C19 1.459(6)
C19 C20 1.408(6)
C19 C24 1.398(6)
C20 H20 0.9300
C20 C21 1.391(6)
C21 H21 0.9300
C21 C22 1.371(8)
C22 H22 0.9300
C22 C23 1.376(7)
C23 H23 0.9300
C23 C24 1.410(6)
C25 H25A 0.9700
C25 H25B 0.9700
C25 C26 1.521(7)
C26 H26A 0.9600
C26 H26B 0.9600
C26 H26C 0.9600
C27 O28 1.245(5)
C27 O29 1.297(5)
O29 H29 0.8200
S30 C31 1.751(4)
S30 C53 1.737(5)
C31 C32 1.433(6)
C31 C47 1.375(6)
C32 C33 1.412(6)
C32 C37 1.425(6)
C33 H33 0.9300
C33 C34 1.357(7)
C34 H34 0.9300
C34 C35 1.386(7)
C35 H35 0.9300
C35 C36 1.371(7)
C36 H36 0.9300
C36 C37 1.423(6)
C37 C38 1.435(6)
C38 N39 1.373(6)
C38 C46 1.416(5)
N39 C40 1.392(6)
N39 C54 1.474(5)
C40 C41 1.380(7)
C40 C45 1.415(6)
C41 H41 0.9300
C41 C42 1.381(7)
C42 H42 0.9300
C42 C43 1.399(7)
C43 H43 0.9300
C43 C44 1.373(7)
C44 C45 1.432(6)
C44 C56 1.487(6)
C45 C46 1.444(6)
C46 C47 1.438(6)
C47 C48 1.459(6)
C48 C49 1.403(6)
C48 C53 1.390(6)
C49 H49 0.9300
C49 C50 1.379(6)
C50 H50 0.9300
C50 C51 1.394(9)
C51 H51 0.9300
C51 C52 1.370(8)
C52 H52 0.9300
C52 C53 1.415(6)
C54 H54A 0.9700
C54 H54B 0.9700
C54 C55 1.505(7)
C55 H55A 0.9600
C55 H55B 0.9600
C55 H55C 0.9600
C56 O57 1.246(5)
C56 O58 1.291(5)
O58 H58 0.8200

loop_
_geom_torsion_atom_site_label_1
_geom_torsion_atom_site_label_2
_geom_torsion_atom_site_label_3
_geom_torsion_atom_site_label_4
_geom_torsion
S1 C2 C3 C4 -0.6(7)
S1 C2 C3 C8 174.7(3)
S1 C2 C18 C17 174.4(3)
S1 C2 C18 C19 -7.6(5)
C2 S1 C24 C19 1.9(4)
C2 S1 C24 C23 178.6(5)
C2 C3 C4 C5 172.0(5)
C2 C3 C8 C7 -170.9(4)
C2 C3 C8 C9 7.1(6)
C2 C18 C19 C20 -165.0(5)
C2 C18 C19 C24 8.9(6)
C3 C2 C18 C17 -10.7(7)
C3 C2 C18 C19 167.4(4)
C3 C4 C5 C6 0.4(9)
C3 C8 C9 N10 173.4(4)
C3 C8 C9 C17 -4.0(7)
C4 C3 C8 C7 4.4(7)
C4 C3 C8 C9 -177.5(4)
C4 C5 C6 C7 1.0(9)
C5 C6 C7 C8 0.5(9)
C6 C7 C8 C3 -3.2(8)
C6 C7 C8 C9 179.0(5)
C7 C8 C9 N10 -8.7(8)
C7 C8 C9 C17 173.8(5)
C8 C3 C4 C5 -3.2(8)
C8 C9 N10 C11 -177.3(4)
C8 C9 N10 C25 -9.5(8)
C8 C9 C17 C16 174.0(4)
C8 C9 C17 C18 -6.3(7)
C9 N10 C11 C12 -177.2(5)
C9 N10 C11 C16 3.2(5)
C9 N10 C25 C26 98.2(6)
C9 C17 C18 C2 13.4(6)
C9 C17 C18 C19 -164.2(5)
N10 C9 C17 C16 -3.9(5)
N10 C9 C17 C18 175.8(4)
N10 C11 C12 C13 -177.9(5)
N10 C11 C16 C15 171.1(4)
N10 C11 C16 C17 -5.5(5)
C11 N10 C25 C26 -95.4(5)
C11 C12 C13 C14 4.1(8)
C11 C16 C17 C9 5.7(5)
C11 C16 C17 C18 -173.9(5)
C12 C11 C16 C15 -8.5(7)
C12 C11 C16 C17 174.8(4)
C12 C13 C14 C15 -2.8(8)
C13 C14 C15 C16 -4.4(7)
C13 C14 C15 C27 163.0(5)
C14 C15 C16 C11 9.6(6)
C14 C15 C16 C17 -175.1(5)
C14 C15 C27 O28 -137.0(5)
C14 C15 C27 O29 40.0(6)
C15 C16 C17 C9 -169.9(5)
C15 C16 C17 C18 10.5(9)
C16 C11 C12 C13 1.7(8)
C16 C15 C27 O28 30.0(7)
C16 C15 C27 O29 -152.9(4)
C16 C17 C18 C2 -167.0(5)
C16 C17 C18 C19 15.4(8)
C17 C9 N10 C11 0.5(5)
C17 C9 N10 C25 168.2(5)
C17 C18 C19 C20 12.8(8)
C17 C18 C19 C24 -173.4(4)
C18 C2 C3 C4 -175.0(5)
C18 C2 C3 C8 0.2(7)
C18 C19 C20 C21 -179.7(5)
C18 C19 C24 S1 -6.4(5)
C18 C19 C24 C23 176.7(5)
C19 C20 C21 C22 -0.5(8)
C20 C19 C24 S1 168.3(4)
C20 C19 C24 C23 -8.6(7)
C20 C21 C22 C23 -4.3(9)
C21 C22 C23 C24 2.5(9)
C22 C23 C24 S1 -172.4(4)
C22 C23 C24 C19 4.1(8)
C24 S1 C2 C3 -171.6(4)
C24 S1 C2 C18 3.4(4)
C24 C19 C20 C21 6.8(7)
C25 N10 C11 C12 13.9(7)
C25 N10 C11 C16 -165.7(4)
C27 C15 C16 C11 -157.0(4)
C27 C15 C16 C17 18.3(8)
S30 C31 C32 C33 5.8(7)
S30 C31 C32 C37 -168.7(4)
S30 C31 C47 C46 -176.8(3)
S30 C31 C47 C48 7.4(5)
C31 S30 C53 C48 -0.2(4)
C31 S30 C53 C52 -174.9(5)
C31 C32 C33 C34 -170.9(5)
C31 C32 C37 C36 168.4(4)
C31 C32 C37 C38 -10.8(7)
C31 C47 C48 C49 166.5(5)
C31 C47 C48 C53 -7.4(5)
C32 C31 C47 C46 11.3(7)
C32 C31 C47 C48 -164.5(4)
C32 C33 C34 C35 1.3(9)
C32 C37 C38 N39 -170.4(4)
C32 C37 C38 C46 5.6(7)
C33 C32 C37 C36 -6.1(7)
C33 C32 C37 C38 174.6(4)
C33 C34 C35 C36 -3.4(9)
C34 C35 C36 C37 0.6(9)
C35 C36 C37 C32 4.2(8)
C35 C36 C37 C38 -176.6(5)
C36 C37 C38 N39 10.5(8)
C36 C37 C38 C46 -173.5(5)
C37 C32 C33 C34 3.5(8)
C37 C38 N39 C40 175.6(5)
C37 C38 N39 C54 2.3(8)
C37 C38 C46 C45 -172.3(4)
C37 C38 C46 C47 8.0(7)
C38 N39 C40 C41 -179.7(5)
C38 N39 C40 C45 -3.2(5)
C38 N39 C54 C55 -92.3(6)
C38 C46 C47 C31 -16.2(6)
C38 C46 C47 C48 158.7(4)
N39 C38 C46 C45 4.4(5)
N39 C38 C46 C47 -175.3(4)
N39 C40 C41 C42 174.9(5)
N39 C40 C45 C44 -169.5(4)
N39 C40 C45 C46 5.8(5)
C40 N39 C54 C55 95.0(6)
C40 C41 C42 C43 -3.7(9)
C40 C45 C46 C38 -6.2(5)
C40 C45 C46 C47 173.5(5)
C41 C40 C45 C44 7.2(7)
C41 C40 C45 C46 -177.5(5)
C41 C42 C43 C44 2.4(9)
C42 C43 C44 C45 4.0(8)
C42 C43 C44 C56 -166.4(5)
C43 C44 C45 C40 -8.4(7)
C43 C44 C45 C46 178.3(5)
C43 C44 C56 O57 139.3(5)
C43 C44 C56 O58 -39.3(7)
C44 C45 C46 C38 167.6(5)
C44 C45 C46 C47 -12.8(10)
C45 C40 C41 C42 -1.2(8)
C45 C44 C56 O57 -30.7(7)
C45 C44 C56 O58 150.8(5)
C45 C46 C47 C31 164.2(5)
C45 C46 C47 C48 -20.9(9)
C46 C38 N39 C40 -0.8(5)
C46 C38 N39 C54 -174.2(4)
C46 C47 C48 C49 -8.6(8)
C46 C47 C48 C53 177.5(5)
C47 C31 C32 C33 176.9(4)
C47 C31 C32 C37 2.5(7)
C47 C48 C49 C50 -177.6(5)
C47 C48 C53 S30 4.3(5)
C47 C48 C53 C52 179.2(4)
C48 C49 C50 C51 1.3(8)
C49 C48 C53 S30 -170.4(4)
C49 C48 C53 C52 4.6(7)
C49 C50 C51 C52 1.2(9)
C50 C51 C52 C53 -0.8(9)
C51 C52 C53 S30 172.1(4)
C51 C52 C53 C48 -2.2(8)
C53 S30 C31 C32 167.7(4)
C53 S30 C31 C47 -4.3(4)
C53 C48 C49 C50 -4.1(7)
C54 N39 C40 C41 -5.7(8)
C54 N39 C40 C45 170.9(4)
C56 C44 C45 C40 161.5(4)
C56 C44 C45 C46 -11.8(9)

loop_
_publcif_info_datablock.id
_publcif_info_datablock.publ_exptl
_publcif_info_datablock.publ_geom
_publcif_info_datablock.structure
{41bac2c1-e560-4de5-ad14-4369712dcf9b} y y y
